data_1522149
loop_
_publ_author_name
'Weber, F.A.'
'Schleid, T.'

_publ_section_title
;
 Ueber Oxidtelluride (M2 O2 Te) der leichten Lanthanide (M = La-Nd, Sm-Ho)
 im A-Typ mit anti-(Th Cr2 Si2)-Struktur
;
_journal_name_full 'Zeitschrift fuer Anorganische und Allgemeine Chemie'
_journal_page_first 1833
_journal_page_last 1838
_journal_volume 625
_journal_year 1999
_chemical_formula_sum 'O2 Sm2 Te'
_chemical_name_systematic 'Sm2 O2 Te'
_space_group_IT_number 139
_symmetry_space_group_name_Hall '-I 4 2'
_symmetry_space_group_name_H-M 'I 4/m m m'
_cell_angle_alpha 90
_cell_angle_beta 90
_cell_angle_gamma 90
_cell_formula_units_Z 2
_cell_length_a 3.9983
_cell_length_b 3.9983
_cell_length_c 12.655
_cell_volume 202.308
_citation_journal_id_ASTM ZAACAB
_cod_data_source_file Weber_ZAACAB_1999_832.cif
_cod_data_source_block O2Sm2Te1
_cod_original_cell_volume 202.3079
_cod_original_formula_sum 'O2 Sm2 Te1'
_cod_database_code 1522149

loop_
_symmetry_equiv_pos_as_xyz
x,y,z
-y,x,z
-x,-y,z
y,-x,z
x,-y,-z
y,x,-z
-x,y,-z
-y,-x,-z
-x,-y,-z
y,-x,-z
x,y,-z
-y,x,-z
-x,y,z
-y,-x,z
x,-y,z
y,x,z
x+1/2,y+1/2,z+1/2
-y+1/2,x+1/2,z+1/2
-x+1/2,-y+1/2,z+1/2
y+1/2,-x+1/2,z+1/2
x+1/2,-y+1/2,-z+1/2
y+1/2,x+1/2,-z+1/2
-x+1/2,y+1/2,-z+1/2
-y+1/2,-x+1/2,-z+1/2
-x+1/2,-y+1/2,-z+1/2
y+1/2,-x+1/2,-z+1/2
x+1/2,y+1/2,-z+1/2
-y+1/2,x+1/2,-z+1/2
-x+1/2,y+1/2,z+1/2
-y+1/2,-x+1/2,z+1/2
x+1/2,-y+1/2,z+1/2
y+1/2,x+1/2,z+1/2

loop_
_atom_site_label
_atom_site_type_symbol
_atom_site_fract_x
_atom_site_fract_y
_atom_site_fract_z
_atom_site_occupancy
_atom_site_U_iso_or_equiv
O1 O-2 0.5 0 0.25 1 0.0
Sm1 Sm+3 0 0 0.33996 1 0.0
Te1 Te-2 0 0 0 1 0.0
